data_4038818
loop_
_publ_author_name
'Pozharskii, Alexander F.'
'Dyablo, Olga V.'
'Pogosova, Olga G.'
'Ozeryanskii, Valery A.'
'Filarowski, Aleksander'
'Vasilikhina, Kseniya M.'
'Dzhangiryan, Narek A.'

_publ_section_title
;
 Modeling Biologically Important NH&#x00B7;&#x00B7;&#x00B7;\p Interactions
 Using <i>peri</i>-Disubstituted Naphthalenes.
;
_journal_issue 19
_journal_name_full 'The Journal of organic chemistry'
_journal_page_first 12468
_journal_page_last 12481
_journal_paper_doi 10.1021/acs.joc.0c01697
_journal_volume 85
_journal_year 2020
_chemical_formula_moiety 'C18 H21 N2 +, B F4 -'
_chemical_formula_sum 'C18 H21 B F4 N2'
_chemical_formula_weight 352.18
_space_group_crystal_system monoclinic
_space_group_IT_number 14
_space_group_name_Hall '-P 2ybc'
_space_group_name_H-M_alt 'P 1 21/c 1'
_atom_sites_solution_hydrogens mixed
_atom_sites_solution_primary direct
_atom_sites_solution_secondary difmap
_audit_creation_method SHELXL-2014/6
_cell_angle_alpha 90
_cell_angle_beta 100.6970(10)
_cell_angle_gamma 90
_cell_formula_units_Z 4
_cell_length_a 12.1916(6)
_cell_length_b 9.9536(5)
_cell_length_c 14.3268(7)
_cell_measurement_reflns_used 4883
_cell_measurement_temperature 120(2)
_cell_measurement_theta_max 27.81
_cell_measurement_theta_min 2.51
_cell_volume 1708.35(15)
_computing_cell_refinement 'SAINT (Bruker, 2014)'
_computing_data_collection 'APEX (Bruker, 2014)'
_computing_data_reduction 'SAINT (Bruker, 2014)'
_computing_molecular_graphics 'SHELXL-2014/6 (Sheldrick, 2014)'
_computing_publication_material 'SHELXL-2014/6 (Sheldrick, 2014) and PLATON (Spek, 2009)'
_computing_structure_refinement 'SHELXL-2014/6 (Sheldrick, 2014)'
_computing_structure_solution 'SHELXL-2014/6 (Sheldrick, 2014)'
_diffrn_ambient_temperature 120(2)
_diffrn_measured_fraction_theta_full 1.000
_diffrn_measured_fraction_theta_max 0.997
_diffrn_measurement_device_type 'Bruker APEX-II CCD'
_diffrn_measurement_method '\f and \w scans'
_diffrn_radiation_type MoK\a
_diffrn_radiation_wavelength 0.71073
_diffrn_reflns_av_R_equivalents 0.0494
_diffrn_reflns_av_unetI/netI 0.0317
_diffrn_reflns_Laue_measured_fraction_full 1.000
_diffrn_reflns_Laue_measured_fraction_max 0.997
_diffrn_reflns_limit_h_max 16
_diffrn_reflns_limit_h_min -16
_diffrn_reflns_limit_k_max 13
_diffrn_reflns_limit_k_min -13
_diffrn_reflns_limit_l_max 18
_diffrn_reflns_limit_l_min -18
_diffrn_reflns_number 25607
_diffrn_reflns_point_group_measured_fraction_full 1.000
_diffrn_reflns_point_group_measured_fraction_max 0.997
_diffrn_reflns_theta_full 25.242
_diffrn_reflns_theta_max 28.046
_diffrn_reflns_theta_min 2.506
_diffrn_source 'sealed tube'
_exptl_absorpt_coefficient_mu 0.110
_exptl_absorpt_correction_type none
_exptl_crystal_colour orange
_exptl_crystal_density_diffrn 1.369
_exptl_crystal_description plate
_exptl_crystal_F_000 736
_exptl_crystal_size_max 0.22
_exptl_crystal_size_mid 0.16
_exptl_crystal_size_min 0.08
_refine_diff_density_max 0.245
_refine_diff_density_min -0.219
_refine_diff_density_rms 0.044
_refine_ls_extinction_method none
_refine_ls_goodness_of_fit_ref 1.028
_refine_ls_hydrogen_treatment mixed
_refine_ls_matrix_type full
_refine_ls_number_parameters 234
_refine_ls_number_reflns 4122
_refine_ls_number_restraints 0
_refine_ls_restrained_S_all 1.028
_refine_ls_R_factor_all 0.0611
_refine_ls_R_factor_gt 0.0386
_refine_ls_shift/su_max 0.000
_refine_ls_shift/su_mean 0.000
_refine_ls_structure_factor_coef Fsqd
_refine_ls_weighting_details 'w=1/[\s^2^(Fo^2^)+(0.0427P)^2^+0.5604P] where P=(Fo^2^+2Fc^2^)/3'
_refine_ls_weighting_scheme calc
_refine_ls_wR_factor_gt 0.0896
_refine_ls_wR_factor_ref 0.1026
_reflns_Friedel_coverage 0.000
_reflns_number_gt 3031
_reflns_number_total 4122
_reflns_threshold_expression 'I > 2\s(I)'
_cod_data_source_file jo0c01697_si_001.cif
_cod_data_source_block Struct-5
_cod_depositor_comments 'Adding full bibliography for 4038815--4038822.cif.'
_cod_original_sg_symbol_H-M 'P 21/c'
_cod_database_code 4038818
_shelx_space_group_comment
;
The symmetry employed for this shelxl refinement is uniquely defined
by the following loop, which should always be used as a source of
symmetry information in preference to the above space-group names.
They are only intended as comments.
;
_shelxl_version_number 2014/6

loop_
_space_group_symop_operation_xyz
'x, y, z'
'-x, y+1/2, -z+1/2'
'-x, -y, -z'
'x, -y-1/2, z-1/2'

loop_
_atom_site_label
_atom_site_type_symbol
_atom_site_fract_x
_atom_site_fract_y
_atom_site_fract_z
_atom_site_U_iso_or_equiv
_atom_site_adp_type
_atom_site_occupancy
_atom_site_site_symmetry_order
_atom_site_calc_flag
_atom_site_refinement_flags_posn
_atom_site_refinement_flags_adp
_atom_site_refinement_flags_occupancy
_atom_site_disorder_assembly
_atom_site_disorder_group
N1 N 0.63888(9) 0.72270(12) 0.02732(8) 0.0203(2) Uani 1 1 d . . . . .
N2 N 0.83885(9) 0.59335(11) 0.00156(8) 0.0194(2) Uani 1 1 d . . . . .
C1 C 0.83448(11) 0.82508(14) 0.06808(9) 0.0186(3) Uani 1 1 d . . . . .
C2 C 0.71610(11) 0.83466(13) 0.06382(9) 0.0193(3) Uani 1 1 d . . . . .
C3 C 0.66786(12) 0.94619(14) 0.09521(10) 0.0228(3) Uani 1 1 d . . . . .
H3A H 0.5894 0.9483 0.0923 0.027 Uiso 1 1 calc R U . . .
C4 C 0.73292(13) 1.05734(15) 0.13163(10) 0.0261(3) Uani 1 1 d . . . . .
H4A H 0.6987 1.1341 0.1533 0.031 Uiso 1 1 calc R U . . .
C5 C 0.84570(13) 1.05448(15) 0.13576(10) 0.0258(3) Uani 1 1 d . . . . .
H5A H 0.8893 1.1304 0.1595 0.031 Uiso 1 1 calc R U . . .
C6 C 0.89894(12) 0.94009(14) 0.10518(9) 0.0220(3) Uani 1 1 d . . . . .
C7 C 1.01689(12) 0.93928(15) 0.11236(10) 0.0259(3) Uani 1 1 d . . . . .
H7A H 1.0586 1.0171 0.1352 0.031 Uiso 1 1 calc R U . . .
C8 C 1.07144(12) 0.82933(16) 0.08721(11) 0.0286(3) Uani 1 1 d . . . . .
H8A H 1.1504 0.8296 0.0939 0.034 Uiso 1 1 calc R U . . .
C9 C 1.00941(12) 0.71552(15) 0.05120(10) 0.0259(3) Uani 1 1 d . . . . .
H9A H 1.0474 0.6388 0.0339 0.031 Uiso 1 1 calc R U . . .
C10 C 0.89551(11) 0.71271(14) 0.04054(9) 0.0197(3) Uani 1 1 d . . . . .
C11 C 0.54951(12) 0.76437(16) -0.05510(10) 0.0277(3) Uani 1 1 d . . . . .
H11A H 0.5837 0.8132 -0.1018 0.042 Uiso 1 1 calc R U . . .
H11B H 0.4954 0.8227 -0.0321 0.042 Uiso 1 1 calc R U . . .
H11C H 0.5113 0.6843 -0.0849 0.042 Uiso 1 1 calc R U . . .
C12 C 0.58899(12) 0.65781(15) 0.10490(11) 0.0267(3) Uani 1 1 d . . . . .
H12A H 0.6490 0.6285 0.1562 0.040 Uiso 1 1 calc R U . . .
H12B H 0.5442 0.5800 0.0791 0.040 Uiso 1 1 calc R U . . .
H12C H 0.5414 0.7228 0.1298 0.040 Uiso 1 1 calc R U . . .
C13 C 0.80995(11) 0.48609(14) 0.05499(10) 0.0219(3) Uani 1 1 d . . . . .
C14 C 0.73890(12) 0.40560(15) -0.00597(11) 0.0259(3) Uani 1 1 d . . . . .
H14A H 0.7053 0.3251 0.0106 0.031 Uiso 1 1 calc R U . . .
C15 C 0.72396(12) 0.46335(15) -0.09863(11) 0.0265(3) Uani 1 1 d . . . . .
H15A H 0.6787 0.4280 -0.1544 0.032 Uiso 1 1 calc R U . . .
C16 C 0.78612(11) 0.57857(14) -0.09327(9) 0.0229(3) Uani 1 1 d . . . . .
C17 C 0.85914(13) 0.47276(16) 0.15787(10) 0.0288(3) Uani 1 1 d . . . . .
H17A H 0.8217 0.3997 0.1855 0.043 Uiso 1 1 calc R U . . .
H17B H 0.8490 0.5571 0.1906 0.043 Uiso 1 1 calc R U . . .
H17C H 0.9390 0.4527 0.1652 0.043 Uiso 1 1 calc R U . . .
C18 C 0.80395(14) 0.67868(16) -0.16690(10) 0.0301(3) Uani 1 1 d . . . . .
H18A H 0.7542 0.6579 -0.2271 0.045 Uiso 1 1 calc R U . . .
H18B H 0.8817 0.6746 -0.1757 0.045 Uiso 1 1 calc R U . . .
H18C H 0.7876 0.7691 -0.1461 0.045 Uiso 1 1 calc R U . . .
B1 B 0.61609(14) 0.42323(17) 0.30541(12) 0.0241(3) Uani 1 1 d . . . . .
F1 F 0.69977(8) 0.52006(9) 0.31663(7) 0.0372(2) Uani 1 1 d . . . . .
F2 F 0.60758(8) 0.37302(10) 0.39473(6) 0.0381(2) Uani 1 1 d . . . . .
F3 F 0.51520(8) 0.48164(12) 0.26482(8) 0.0513(3) Uani 1 1 d . . . . .
F4 F 0.64202(10) 0.32133(11) 0.24814(8) 0.0505(3) Uani 1 1 d . . . . .
H1 H 0.6787(14) 0.6594(17) 0.0037(12) 0.027(4) Uiso 1 1 d . . . . .

loop_
_atom_site_aniso_label
_atom_site_aniso_U_11
_atom_site_aniso_U_22
_atom_site_aniso_U_33
_atom_site_aniso_U_23
_atom_site_aniso_U_13
_atom_site_aniso_U_12
N1 0.0188(5) 0.0202(6) 0.0223(6) 0.0005(5) 0.0047(5) 0.0018(5)
N2 0.0205(5) 0.0190(6) 0.0185(5) -0.0012(4) 0.0032(4) 0.0022(4)
C1 0.0218(6) 0.0198(7) 0.0145(6) 0.0006(5) 0.0037(5) 0.0009(5)
C2 0.0220(7) 0.0191(7) 0.0168(6) 0.0017(5) 0.0039(5) 0.0005(5)
C3 0.0243(7) 0.0230(7) 0.0215(7) 0.0019(6) 0.0055(5) 0.0044(6)
C4 0.0346(8) 0.0199(7) 0.0243(7) 0.0007(6) 0.0070(6) 0.0061(6)
C5 0.0345(8) 0.0199(7) 0.0222(7) -0.0017(6) 0.0036(6) -0.0030(6)
C6 0.0257(7) 0.0226(7) 0.0175(6) -0.0006(5) 0.0036(5) -0.0013(6)
C7 0.0278(7) 0.0271(8) 0.0221(7) -0.0025(6) 0.0029(6) -0.0073(6)
C8 0.0194(7) 0.0372(9) 0.0287(8) -0.0047(7) 0.0030(6) -0.0023(6)
C9 0.0230(7) 0.0285(8) 0.0263(7) -0.0047(6) 0.0052(6) 0.0023(6)
C10 0.0217(6) 0.0210(7) 0.0165(6) -0.0017(5) 0.0033(5) 0.0005(5)
C11 0.0241(7) 0.0305(8) 0.0262(7) 0.0020(6) -0.0016(6) 0.0009(6)
C12 0.0258(7) 0.0254(8) 0.0307(8) 0.0062(6) 0.0101(6) 0.0011(6)
C13 0.0207(7) 0.0213(7) 0.0249(7) 0.0023(6) 0.0076(5) 0.0053(5)
C14 0.0219(7) 0.0213(7) 0.0355(8) -0.0002(6) 0.0081(6) 0.0011(6)
C15 0.0236(7) 0.0250(8) 0.0294(8) -0.0071(6) 0.0010(6) 0.0028(6)
C16 0.0245(7) 0.0228(7) 0.0206(7) -0.0029(6) 0.0025(5) 0.0056(6)
C17 0.0293(8) 0.0334(8) 0.0244(7) 0.0066(6) 0.0071(6) 0.0068(7)
C18 0.0419(9) 0.0277(8) 0.0202(7) -0.0002(6) 0.0042(6) 0.0045(7)
B1 0.0239(8) 0.0238(8) 0.0251(8) 0.0007(7) 0.0062(6) -0.0002(6)
F1 0.0404(5) 0.0298(5) 0.0446(6) -0.0021(4) 0.0163(4) -0.0119(4)
F2 0.0364(5) 0.0463(6) 0.0313(5) 0.0125(4) 0.0053(4) -0.0082(4)
F3 0.0305(5) 0.0757(8) 0.0475(6) 0.0225(6) 0.0068(5) 0.0155(5)
F4 0.0587(7) 0.0395(6) 0.0568(7) -0.0225(5) 0.0195(5) -0.0058(5)

loop_
_atom_type_symbol
_atom_type_description
_atom_type_scat_dispersion_real
_atom_type_scat_dispersion_imag
_atom_type_scat_source
C C 0.0033 0.0016 'International Tables Vol C Tables 4.2.6.8 and 6.1.1.4'
H H 0.0000 0.0000 'International Tables Vol C Tables 4.2.6.8 and 6.1.1.4'
B B 0.0013 0.0007 'International Tables Vol C Tables 4.2.6.8 and 6.1.1.4'
N N 0.0061 0.0033 'International Tables Vol C Tables 4.2.6.8 and 6.1.1.4'
F F 0.0171 0.0103 'International Tables Vol C Tables 4.2.6.8 and 6.1.1.4'

loop_
_geom_angle_atom_site_label_1
_geom_angle_atom_site_label_2
_geom_angle_atom_site_label_3
_geom_angle
_geom_angle_site_symmetry_1
_geom_angle_site_symmetry_3
_geom_angle_publ_flag
C2 N1 C12 112.14(11) . . ?
C2 N1 C11 112.75(11) . . ?
C12 N1 C11 111.29(11) . . ?
C2 N1 H1 107.8(10) . . ?
C12 N1 H1 107.3(11) . . ?
C11 N1 H1 105.1(10) . . ?
C13 N2 C16 109.56(11) . . ?
C13 N2 C10 124.90(11) . . ?
C16 N2 C10 124.51(11) . . ?
C6 C1 C2 116.11(12) . . ?
C6 C1 C10 116.54(12) . . ?
C2 C1 C10 127.35(12) . . ?
C3 C2 C1 121.92(13) . . ?
C3 C2 N1 116.07(12) . . ?
C1 C2 N1 121.99(12) . . ?
C2 C3 C4 120.85(13) . . ?
C2 C3 H3A 119.6 . . ?
C4 C3 H3A 119.6 . . ?
C5 C4 C3 119.64(13) . . ?
C5 C4 H4A 120.2 . . ?
C3 C4 H4A 120.2 . . ?
C4 C5 C6 121.18(13) . . ?
C4 C5 H5A 119.4 . . ?
C6 C5 H5A 119.4 . . ?
C5 C6 C7 119.75(13) . . ?
C5 C6 C1 120.28(13) . . ?
C7 C6 C1 119.96(13) . . ?
C8 C7 C6 121.44(13) . . ?
C8 C7 H7A 119.3 . . ?
C6 C7 H7A 119.3 . . ?
C7 C8 C9 119.22(13) . . ?
C7 C8 H8A 120.4 . . ?
C9 C8 H8A 120.4 . . ?
C10 C9 C8 121.53(14) . . ?
C10 C9 H9A 119.2 . . ?
C8 C9 H9A 119.2 . . ?
C9 C10 N2 117.75(12) . . ?
C9 C10 C1 121.27(13) . . ?
N2 C10 C1 120.97(12) . . ?
N1 C11 H11A 109.5 . . ?
N1 C11 H11B 109.5 . . ?
H11A C11 H11B 109.5 . . ?
N1 C11 H11C 109.5 . . ?
H11A C11 H11C 109.5 . . ?
H11B C11 H11C 109.5 . . ?
N1 C12 H12A 109.5 . . ?
N1 C12 H12B 109.5 . . ?
H12A C12 H12B 109.5 . . ?
N1 C12 H12C 109.5 . . ?
H12A C12 H12C 109.5 . . ?
H12B C12 H12C 109.5 . . ?
C14 C13 N2 106.97(12) . . ?
C14 C13 C17 132.04(14) . . ?
N2 C13 C17 120.93(13) . . ?
C13 C14 C15 108.31(13) . . ?
C13 C14 H14A 125.8 . . ?
C15 C14 H14A 125.8 . . ?
C16 C15 C14 108.16(13) . . ?
C16 C15 H15A 125.9 . . ?
C14 C15 H15A 125.9 . . ?
C15 C16 N2 107.00(12) . . ?
C15 C16 C18 132.06(13) . . ?
N2 C16 C18 120.94(13) . . ?
C13 C17 H17A 109.5 . . ?
C13 C17 H17B 109.5 . . ?
H17A C17 H17B 109.5 . . ?
C13 C17 H17C 109.5 . . ?
H17A C17 H17C 109.5 . . ?
H17B C17 H17C 109.5 . . ?
C16 C18 H18A 109.5 . . ?
C16 C18 H18B 109.5 . . ?
H18A C18 H18B 109.5 . . ?
C16 C18 H18C 109.5 . . ?
H18A C18 H18C 109.5 . . ?
H18B C18 H18C 109.5 . . ?
F4 B1 F3 110.03(13) . . ?
F4 B1 F1 109.54(13) . . ?
F3 B1 F1 109.41(13) . . ?
F4 B1 F2 110.29(13) . . ?
F3 B1 F2 108.87(12) . . ?
F1 B1 F2 108.66(12) . . ?

loop_
_geom_bond_atom_site_label_1
_geom_bond_atom_site_label_2
_geom_bond_distance
_geom_bond_site_symmetry_2
_geom_bond_publ_flag
N1 C2 1.4896(17) . ?
N1 C12 1.5078(18) . ?
N1 C11 1.5086(18) . ?
N1 H1 0.899(17) . ?
N2 C13 1.3964(18) . ?
N2 C16 1.3988(17) . ?
N2 C10 1.4343(17) . ?
C1 C6 1.4337(19) . ?
C1 C2 1.4364(18) . ?
C1 C10 1.4385(19) . ?
C2 C3 1.3707(19) . ?
C3 C4 1.404(2) . ?
C3 H3A 0.9500 . ?
C4 C5 1.365(2) . ?
C4 H4A 0.9500 . ?
C5 C6 1.420(2) . ?
C5 H5A 0.9500 . ?
C6 C7 1.422(2) . ?
C7 C8 1.363(2) . ?
C7 H7A 0.9500 . ?
C8 C9 1.406(2) . ?
C8 H8A 0.9500 . ?
C9 C10 1.3688(19) . ?
C9 H9A 0.9500 . ?
C11 H11A 0.9800 . ?
C11 H11B 0.9800 . ?
C11 H11C 0.9800 . ?
C12 H12A 0.9800 . ?
C12 H12B 0.9800 . ?
C12 H12C 0.9800 . ?
C13 C14 1.369(2) . ?
C13 C17 1.491(2) . ?
C14 C15 1.427(2) . ?
C14 H14A 0.9500 . ?
C15 C16 1.369(2) . ?
C15 H15A 0.9500 . ?
C16 C18 1.496(2) . ?
C17 H17A 0.9800 . ?
C17 H17B 0.9800 . ?
C17 H17C 0.9800 . ?
C18 H18A 0.9800 . ?
C18 H18B 0.9800 . ?
C18 H18C 0.9800 . ?
B1 F4 1.3777(19) . ?
B1 F3 1.3870(19) . ?
B1 F1 1.3909(19) . ?
B1 F2 1.3956(18) . ?

loop_
_geom_torsion_atom_site_label_1
_geom_torsion_atom_site_label_2
_geom_torsion_atom_site_label_3
_geom_torsion_atom_site_label_4
_geom_torsion
_geom_torsion_site_symmetry_1
_geom_torsion_site_symmetry_2
_geom_torsion_site_symmetry_3
_geom_torsion_site_symmetry_4
_geom_torsion_publ_flag
C6 C1 C2 C3 -1.29(18) . . . . ?
C10 C1 C2 C3 177.82(13) . . . . ?
C6 C1 C2 N1 -179.72(11) . . . . ?
C10 C1 C2 N1 -0.6(2) . . . . ?
C12 N1 C2 C3 -67.61(15) . . . . ?
C11 N1 C2 C3 58.95(16) . . . . ?
C12 N1 C2 C1 110.90(14) . . . . ?
C11 N1 C2 C1 -122.54(13) . . . . ?
C1 C2 C3 C4 1.1(2) . . . . ?
N1 C2 C3 C4 179.60(12) . . . . ?
C2 C3 C4 C5 0.1(2) . . . . ?
C3 C4 C5 C6 -1.0(2) . . . . ?
C4 C5 C6 C7 -178.63(13) . . . . ?
C4 C5 C6 C1 0.7(2) . . . . ?
C2 C1 C6 C5 0.40(18) . . . . ?
C10 C1 C6 C5 -178.81(12) . . . . ?
C2 C1 C6 C7 179.75(12) . . . . ?
C10 C1 C6 C7 0.54(18) . . . . ?
C5 C6 C7 C8 177.40(14) . . . . ?
C1 C6 C7 C8 -2.0(2) . . . . ?
C6 C7 C8 C9 1.6(2) . . . . ?
C7 C8 C9 C10 0.2(2) . . . . ?
C8 C9 C10 N2 178.83(13) . . . . ?
C8 C9 C10 C1 -1.6(2) . . . . ?
C13 N2 C10 C9 93.32(16) . . . . ?
C16 N2 C10 C9 -99.51(16) . . . . ?
C13 N2 C10 C1 -86.23(16) . . . . ?
C16 N2 C10 C1 80.94(17) . . . . ?
C6 C1 C10 C9 1.20(19) . . . . ?
C2 C1 C10 C9 -177.91(13) . . . . ?
C6 C1 C10 N2 -179.27(11) . . . . ?
C2 C1 C10 N2 1.6(2) . . . . ?
C16 N2 C13 C14 -0.52(15) . . . . ?
C10 N2 C13 C14 168.29(12) . . . . ?
C16 N2 C13 C17 176.86(12) . . . . ?
C10 N2 C13 C17 -14.33(19) . . . . ?
N2 C13 C14 C15 0.30(15) . . . . ?
C17 C13 C14 C15 -176.67(14) . . . . ?
C13 C14 C15 C16 0.02(16) . . . . ?
C14 C15 C16 N2 -0.33(16) . . . . ?
C14 C15 C16 C18 179.13(15) . . . . ?
C13 N2 C16 C15 0.53(15) . . . . ?
C10 N2 C16 C15 -168.33(12) . . . . ?
C13 N2 C16 C18 -179.00(12) . . . . ?
C10 N2 C16 C18 12.1(2) . . . . ?
